data_7707402
loop_
_publ_author_name
'Wang, Deqiang'
'Wang, Shichun'
'Li, Tongyu'
'Heng, Yi'
'Hou, Guohua'
'Zi, Guofu'
'Walter, Marc D.'

_publ_section_title
;
 Reactivity studies involving a Lewis base supported terminal uranium
 phosphinidene metallocene
 [\h<sup>5</sup>-1,3-(Me<sub>3</sub>C)<sub>2</sub>C<sub>5</sub>H<sub>3</sub>]<sub>2</sub>U([double
 bond, length as
 m-dash]P-2,4,6-<sup>i</sup>Pr<sub>3</sub>C<sub>6</sub>H<sub>2</sub>)(OPMe<sub>3</sub>).
;
_journal_issue 24
_journal_name_full 'Dalton transactions (Cambridge, England : 2003)'
_journal_page_first 8349
_journal_page_last 8363
_journal_paper_doi 10.1039/d1dt00742d
_journal_volume 50
_journal_year 2021
_chemical_formula_moiety 'C44 H75 O P2 U'
_chemical_formula_sum 'C44 H75 O P2 U'
_chemical_formula_weight 920.01
_space_group_crystal_system triclinic
_space_group_IT_number 2
_space_group_name_Hall '-P 1'
_space_group_name_H-M_alt 'P -1'
_atom_sites_solution_hydrogens mixed
_audit_creation_date 2018-03-28
_audit_creation_method
;
Olex2 1.2
(compiled 2017.03.28 svn.r3405 for OlexSys, GUI svn.r5337)
;
_audit_update_record
;
2020-11-08 deposited with the CCDC.	2021-05-18 downloaded from the CCDC.
;
_cell_angle_alpha 75.743(4)
_cell_angle_beta 75.712(4)
_cell_angle_gamma 70.891(4)
_cell_formula_units_Z 2
_cell_length_a 11.2505(5)
_cell_length_b 14.1291(5)
_cell_length_c 15.8551(7)
_cell_measurement_reflns_used 10429
_cell_measurement_temperature 100.01(10)
_cell_measurement_theta_max 72.8460
_cell_measurement_theta_min 4.6060
_cell_volume 2269.78(18)
_computing_cell_refinement 'CrysAlisPro 1.171.39.32a (Rigaku OD, 2017)'
_computing_data_collection 'CrysAlisPro 1.171.39.32a (Rigaku OD, 2017)'
_computing_data_reduction 'CrysAlisPro 1.171.39.32a (Rigaku OD, 2017)'
_computing_molecular_graphics 'Olex2 (Dolomanov et al., 2009)'
_computing_publication_material 'Olex2 (Dolomanov et al., 2009)'
_computing_structure_refinement 'ShelXL (Sheldrick, 2015)'
_diffrn_ambient_environment N~2~
_diffrn_ambient_temperature 100.01(10)
_diffrn_detector 'CCD plate'
_diffrn_detector_area_resol_mean 5.3127
_diffrn_detector_type AtlasS2
_diffrn_measured_fraction_theta_full 0.998
_diffrn_measured_fraction_theta_max 0.967
_diffrn_measurement_details
;
List of Runs (angles in degrees, time in seconds):

  # Type    Start    End  Width  t~exp~   \w     \q     \k     \f   Frames
#--------------------------------------------------------------------------
  1  \w    -66.00  39.00   1.00    1.00    --  -41.49  19.00-150.00  105
  2  \w    -70.00  28.00   1.00    1.00    --  -41.49  57.00 -60.00   98
  3  \w   -115.00 -24.00   1.00    1.00    --  -41.49 -37.00  30.00   91
  4  \w     47.00  76.00   1.00    1.00    --   41.49-125.00 -90.00   29
  5  \w     36.00  63.00   1.00    1.00    --   41.49-125.00   0.00   27
  6  \w     36.00  97.00   1.00    1.00    --   41.49-125.00  90.00   61
  7  \w     55.00 121.00   1.00    1.00    --  107.19-125.00 150.00   66
  8  \w     39.00 135.00   1.00    1.00    --  107.19 -30.00 -90.00   96
  9  \w    150.00 177.00   1.00    1.00    --  107.19  45.00-150.00   27
 10  \w     31.00 140.00   1.00    1.00    --  107.19 -77.00 -60.00  109
 11  \w     26.00  51.00   1.00    1.00    --  107.19 -94.00-120.00   25
 12  \w     38.00 126.00   1.00    1.00    --  107.19 -30.00  30.00   88
 13  \w     28.00 121.00   1.00    1.00    --  107.19 -15.00-180.00   93
 14  \w     94.00 134.00   1.00    1.00    --  107.19 125.00 -60.00   40
 15  \w     46.00  72.00   1.00    1.00    --  107.19-109.00 -80.00   26
 16  \w     34.00 138.00   1.00    1.00    --  107.19 -77.00 150.00  104
 17  \w     84.00 111.00   1.00    1.00    --  107.19-109.00 -80.00   27
 18  \w     83.00 139.00   1.00    1.00    --  107.19  45.00-150.00   56
;
_diffrn_measurement_device 'four-circle diffractometer'
_diffrn_measurement_device_type 'SuperNova, Dual, Cu at home/near, AtlasS2'
_diffrn_measurement_method '\w scans'
_diffrn_orient_matrix_type 'CrysAlisPro convention (1999,Acta A55,543-557)'
_diffrn_orient_matrix_UB_11 -0.0575681000
_diffrn_orient_matrix_UB_12 0.0224086000
_diffrn_orient_matrix_UB_13 -0.0839118000
_diffrn_orient_matrix_UB_21 -0.1059337000
_diffrn_orient_matrix_UB_22 -0.0491587000
_diffrn_orient_matrix_UB_23 0.0533499000
_diffrn_orient_matrix_UB_31 -0.0847377000
_diffrn_orient_matrix_UB_32 0.1041461000
_diffrn_orient_matrix_UB_33 0.0224827000
_diffrn_radiation_monochromator mirror
_diffrn_radiation_probe x-ray
_diffrn_radiation_type CuK\a
_diffrn_radiation_wavelength 1.54184
_diffrn_reflns_av_R_equivalents 0.0450
_diffrn_reflns_av_unetI/netI 0.0622
_diffrn_reflns_Laue_measured_fraction_full 0.998
_diffrn_reflns_Laue_measured_fraction_max 0.967
_diffrn_reflns_limit_h_max 13
_diffrn_reflns_limit_h_min -13
_diffrn_reflns_limit_k_max 17
_diffrn_reflns_limit_k_min -12
_diffrn_reflns_limit_l_max 19
_diffrn_reflns_limit_l_min -19
_diffrn_reflns_number 15817
_diffrn_reflns_point_group_measured_fraction_full 0.998
_diffrn_reflns_point_group_measured_fraction_max 0.967
_diffrn_reflns_theta_full 67.684
_diffrn_reflns_theta_max 73.266
_diffrn_reflns_theta_min 4.041
_diffrn_source 'micro-focus sealed X-ray tube'
_diffrn_source_type 'SuperNova (Cu) X-ray Source'
_exptl_absorpt_coefficient_mu 10.932
_exptl_absorpt_correction_T_max 1.00000
_exptl_absorpt_correction_T_min 0.73879
_exptl_absorpt_correction_type multi-scan
_exptl_absorpt_process_details
;
CrysAlisPro 1.171.39.32a (Rigaku Oxford Diffraction, 2017)
Empirical absorption correction using spherical harmonics,
 implemented in SCALE3 ABSPACK scaling algorithm.
;
_exptl_crystal_colour green
_exptl_crystal_colour_primary green
_exptl_crystal_density_diffrn 1.346
_exptl_crystal_description block
_exptl_crystal_F_000 938
_exptl_crystal_size_max 0.2
_exptl_crystal_size_mid 0.15
_exptl_crystal_size_min 0.15
_refine_diff_density_max 1.655
_refine_diff_density_min -1.760
_refine_diff_density_rms 0.144
_refine_ls_extinction_method none
_refine_ls_goodness_of_fit_ref 1.032
_refine_ls_hydrogen_treatment mixed
_refine_ls_matrix_type full
_refine_ls_number_parameters 458
_refine_ls_number_reflns 8808
_refine_ls_number_restraints 0
_refine_ls_restrained_S_all 1.032
_refine_ls_R_factor_all 0.0361
_refine_ls_R_factor_gt 0.0326
_refine_ls_shift/su_max 0.001
_refine_ls_shift/su_mean 0.000
_refine_ls_structure_factor_coef Fsqd
_refine_ls_weighting_details 'w=1/[\s^2^(Fo^2^)+(0.0357P)^2^] where P=(Fo^2^+2Fc^2^)/3'
_refine_ls_weighting_scheme calc
_refine_ls_wR_factor_gt 0.0781
_refine_ls_wR_factor_ref 0.0803
_reflns_Friedel_coverage 0.000
_reflns_number_gt 8210
_reflns_number_total 8808
_reflns_threshold_expression 'I > 2\s(I)'
_cod_data_source_file d1dt00742d2.cif
_cod_data_source_block compound4
_cod_depositor_comments 'Adding full bibliography for 7707402--7707416.cif.'
_cod_database_code 7707402
_shelx_shelxl_version_number 2014/7
_chemical_oxdiff_formula C1H1O1P1U1
_shelx_space_group_comment
;
The symmetry employed for this shelxl refinement is uniquely defined
by the following loop, which should always be used as a source of
symmetry information in preference to the above space-group names.
They are only intended as comments.
;
_reflns_odcompleteness_completeness 99.93
_reflns_odcompleteness_iscentric 1
_reflns_odcompleteness_theta 66.97
_olex2_refinement_description
;
1. Fixed Uiso
 At 1.2 times of:
  All C(H) groups
 At 1.5 times of:
  All C(H,H,H) groups
2.a Ternary CH refined with riding coordinates:
 C33(H33), C36(H36), C39(H39)
2.b Aromatic/amide H refined with riding coordinates:
 C2(H2), C4(H4), C5(H5), C15(H15), C17(H17), C18(H18), C29(H29), C31(H31)
2.c Idealised Me refined as rotating group:
 C7(H7A,H7B,H7C), C8(H8A,H8B,H8C), C9(H9A,H9B,H9C), C11(H11A,H11B,H11C),
 C12(H12A,H12B,H12C), C13(H13A,H13B,H13C), C20(H20A,H20B,H20C), C21(H21A,H21B,
 H21C), C22(H22A,H22B,H22C), C24(H24A,H24B,H24C), C25(H25A,H25B,H25C), C26(H26A,
 H26B,H26C), C34(H34A,H34B,H34C), C35(H35A,H35B,H35C), C37(H37A,H37B,H37C),
 C38(H38A,H38B,H38C), C40(H40A,H40B,H40C), C41(H41A,H41B,H41C), C42(H42A,H42B,
 H42C), C43(H43A,H43B,H43C), C44(H44A,H44B,H44C)
;
_olex2_submission_special_instructions 'No special instructions were received'
_oxdiff_exptl_absorpt_empirical_details
;
Empirical correction (ABSPACK) includes:
- Absorption correction using spherical harmonics
- Frame scaling
;
_oxdiff_exptl_absorpt_empirical_full_max 2.191
_oxdiff_exptl_absorpt_empirical_full_min 0.674

loop_
_space_group_symop_operation_xyz
'x, y, z'
'-x, -y, -z'

loop_
_atom_site_label
_atom_site_type_symbol
_atom_site_fract_x
_atom_site_fract_y
_atom_site_fract_z
_atom_site_U_iso_or_equiv
_atom_site_adp_type
_atom_site_occupancy
_atom_site_site_symmetry_order
_atom_site_calc_flag
_atom_site_refinement_flags_posn
_atom_site_refinement_flags_adp
_atom_site_refinement_flags_occupancy
_atom_site_disorder_assembly
_atom_site_disorder_group
C1 C 0.5653(4) 0.1987(3) 0.3826(3) 0.0155(9) Uani 1 1 d . . . . .
C2 C 0.4566(4) 0.2834(3) 0.3953(3) 0.0144(9) Uani 1 1 d . . . . .
H2 H 0.4574 0.3511 0.3821 0.017 Uiso 1 1 calc R . . . .
C3 C 0.3459(4) 0.2488(3) 0.4316(3) 0.0170(9) Uani 1 1 d . . . . .
C4 C 0.3881(4) 0.1414(3) 0.4378(3) 0.0166(9) Uani 1 1 d . . . . .
H4 H 0.3364 0.0979 0.4588 0.020 Uiso 1 1 calc R . . . .
C5 C 0.5214(4) 0.1114(3) 0.4072(3) 0.0157(9) Uani 1 1 d . . . . .
H5 H 0.5719 0.0451 0.4038 0.019 Uiso 1 1 calc R . . . .
C6 C 0.7038(4) 0.2019(4) 0.3608(3) 0.0180(10) Uani 1 1 d . . . . .
C7 C 0.7940(5) 0.1070(4) 0.3241(4) 0.0272(12) Uani 1 1 d . . . . .
H7A H 0.7853 0.0469 0.3664 0.041 Uiso 1 1 calc GR . . . .
H7B H 0.8808 0.1096 0.3133 0.041 Uiso 1 1 calc GR . . . .
H7C H 0.7722 0.1052 0.2698 0.041 Uiso 1 1 calc GR . . . .
C8 C 0.7205(5) 0.2976(4) 0.2937(4) 0.0250(11) Uani 1 1 d . . . . .
H8A H 0.6929 0.2994 0.2405 0.038 Uiso 1 1 calc GR . . . .
H8B H 0.8090 0.2963 0.2802 0.038 Uiso 1 1 calc GR . . . .
H8C H 0.6701 0.3571 0.3184 0.038 Uiso 1 1 calc GR . . . .
C9 C 0.7430(5) 0.2026(5) 0.4471(4) 0.0314(13) Uani 1 1 d . . . . .
H9A H 0.6892 0.2621 0.4706 0.047 Uiso 1 1 calc GR . . . .
H9B H 0.8305 0.2036 0.4350 0.047 Uiso 1 1 calc GR . . . .
H9C H 0.7336 0.1427 0.4893 0.047 Uiso 1 1 calc GR . . . .
C10 C 0.2108(4) 0.3106(4) 0.4637(3) 0.0211(10) Uani 1 1 d . . . . .
C11 C 0.2044(5) 0.4239(4) 0.4534(4) 0.0279(12) Uani 1 1 d . . . . .
H11A H 0.2598 0.4295 0.4881 0.042 Uiso 1 1 calc GR . . . .
H11B H 0.1182 0.4620 0.4734 0.042 Uiso 1 1 calc GR . . . .
H11C H 0.2312 0.4505 0.3923 0.042 Uiso 1 1 calc GR . . . .
C12 C 0.1707(5) 0.2686(4) 0.5612(3) 0.0275(12) Uani 1 1 d . . . . .
H12A H 0.1736 0.1985 0.5681 0.041 Uiso 1 1 calc GR . . . .
H12B H 0.0852 0.3071 0.5823 0.041 Uiso 1 1 calc GR . . . .
H12C H 0.2280 0.2737 0.5947 0.041 Uiso 1 1 calc GR . . . .
C13 C 0.1166(5) 0.3040(4) 0.4109(4) 0.0284(12) Uani 1 1 d . . . . .
H13A H 0.1395 0.3325 0.3497 0.043 Uiso 1 1 calc GR . . . .
H13B H 0.0314 0.3413 0.4339 0.043 Uiso 1 1 calc GR . . . .
H13C H 0.1202 0.2339 0.4162 0.043 Uiso 1 1 calc GR . . . .
C14 C 0.2790(4) 0.1492(3) 0.1591(3) 0.0155(9) Uani 1 1 d . . . . .
C15 C 0.4016(4) 0.0790(3) 0.1497(3) 0.0123(8) Uani 1 1 d . . . . .
H15 H 0.4612 0.0747 0.0974 0.015 Uiso 1 1 calc R . . . .
C16 C 0.4197(4) 0.0154(3) 0.2335(3) 0.0150(9) Uani 1 1 d . . . . .
C17 C 0.3066(4) 0.0475(3) 0.2952(3) 0.0171(9) Uani 1 1 d . . . . .
H17 H 0.2906 0.0190 0.3548 0.020 Uiso 1 1 calc R . . . .
C18 C 0.2225(4) 0.1310(3) 0.2493(3) 0.0158(9) Uani 1 1 d . . . . .
H18 H 0.1424 0.1682 0.2747 0.019 Uiso 1 1 calc R . . . .
C19 C 0.2123(4) 0.2142(3) 0.0830(3) 0.0152(9) Uani 1 1 d . . . . .
C20 C 0.0837(4) 0.2859(4) 0.1169(3) 0.0187(10) Uani 1 1 d . . . . .
H20A H 0.0291 0.2467 0.1546 0.028 Uiso 1 1 calc GR . . . .
H20B H 0.0443 0.3268 0.0676 0.028 Uiso 1 1 calc GR . . . .
H20C H 0.0969 0.3293 0.1496 0.028 Uiso 1 1 calc GR . . . .
C21 C 0.1877(4) 0.1416(3) 0.0347(3) 0.0182(10) Uani 1 1 d . . . . .
H21A H 0.2676 0.0950 0.0140 0.027 Uiso 1 1 calc GR . . . .
H21B H 0.1476 0.1806 -0.0148 0.027 Uiso 1 1 calc GR . . . .
H21C H 0.1328 0.1041 0.0748 0.027 Uiso 1 1 calc GR . . . .
C22 C 0.2959(4) 0.2750(4) 0.0142(3) 0.0200(10) Uani 1 1 d . . . . .
H22A H 0.3216 0.3155 0.0431 0.030 Uiso 1 1 calc GR . . . .
H22B H 0.2478 0.3188 -0.0300 0.030 Uiso 1 1 calc GR . . . .
H22C H 0.3704 0.2287 -0.0133 0.030 Uiso 1 1 calc GR . . . .
C23 C 0.5290(4) -0.0814(4) 0.2476(3) 0.0193(10) Uani 1 1 d . . . . .
C24 C 0.5327(5) -0.1519(3) 0.1866(3) 0.0211(10) Uani 1 1 d . . . . .
H24A H 0.4532 -0.1689 0.2007 0.032 Uiso 1 1 calc GR . . . .
H24B H 0.6017 -0.2130 0.1948 0.032 Uiso 1 1 calc GR . . . .
H24C H 0.5453 -0.1178 0.1261 0.032 Uiso 1 1 calc GR . . . .
C25 C 0.5075(5) -0.1388(4) 0.3442(3) 0.0246(11) Uani 1 1 d . . . . .
H25A H 0.5067 -0.0969 0.3838 0.037 Uiso 1 1 calc GR . . . .
H25B H 0.5754 -0.2010 0.3513 0.037 Uiso 1 1 calc GR . . . .
H25C H 0.4271 -0.1542 0.3574 0.037 Uiso 1 1 calc GR . . . .
C26 C 0.6593(4) -0.0593(4) 0.2257(4) 0.0254(11) Uani 1 1 d . . . . .
H26A H 0.6712 -0.0213 0.1666 0.038 Uiso 1 1 calc GR . . . .
H26B H 0.7262 -0.1223 0.2302 0.038 Uiso 1 1 calc GR . . . .
H26C H 0.6619 -0.0203 0.2667 0.038 Uiso 1 1 calc GR . . . .
C27 C 0.2442(4) 0.5436(3) 0.2193(3) 0.0142(9) Uani 1 1 d . . . . .
C28 C 0.1125(4) 0.5900(3) 0.2203(3) 0.0153(9) Uani 1 1 d . . . . .
C29 C 0.0587(4) 0.6894(3) 0.2385(3) 0.0164(9) Uani 1 1 d . . . . .
H29 H -0.0271 0.7213 0.2355 0.020 Uiso 1 1 calc R . . . .
C30 C 0.1278(4) 0.7424(3) 0.2610(3) 0.0150(9) Uani 1 1 d . . . . .
C31 C 0.2555(4) 0.6918(3) 0.2655(3) 0.0154(9) Uani 1 1 d . . . . .
H31 H 0.3032 0.7241 0.2828 0.019 Uiso 1 1 calc R . . . .
C32 C 0.3151(4) 0.5945(3) 0.2453(3) 0.0160(9) Uani 1 1 d . . . . .
C33 C 0.0250(4) 0.5374(4) 0.2039(3) 0.0181(10) Uani 1 1 d . . . . .
H33 H 0.0682 0.4641 0.2141 0.022 Uiso 1 1 calc R . . . .
C34 C 0.0054(5) 0.5673(4) 0.1074(4) 0.0271(12) Uani 1 1 d . . . . .
H34A H -0.0342 0.6392 0.0941 0.041 Uiso 1 1 calc GR . . . .
H34B H -0.0485 0.5312 0.0989 0.041 Uiso 1 1 calc GR . . . .
H34C H 0.0868 0.5500 0.0689 0.041 Uiso 1 1 calc GR . . . .
C35 C -0.1041(5) 0.5535(4) 0.2670(4) 0.0332(13) Uani 1 1 d . . . . .
H35A H -0.0906 0.5400 0.3268 0.050 Uiso 1 1 calc GR . . . .
H35B H -0.1477 0.5081 0.2610 0.050 Uiso 1 1 calc GR . . . .
H35C H -0.1551 0.6226 0.2527 0.050 Uiso 1 1 calc GR . . . .
C36 C 0.0646(4) 0.8487(3) 0.2815(3) 0.0176(10) Uani 1 1 d . . . . .
H36 H -0.0281 0.8607 0.2897 0.021 Uiso 1 1 calc R . . . .
C37 C 0.1011(5) 0.9298(4) 0.2040(3) 0.0251(11) Uani 1 1 d . . . . .
H37A H 0.1908 0.9225 0.1963 0.038 Uiso 1 1 calc GR . . . .
H37B H 0.0529 0.9963 0.2165 0.038 Uiso 1 1 calc GR . . . .
H37C H 0.0824 0.9212 0.1510 0.038 Uiso 1 1 calc GR . . . .
C38 C 0.0929(5) 0.8619(4) 0.3665(3) 0.0234(11) Uani 1 1 d . . . . .
H38A H 0.0682 0.8118 0.4148 0.035 Uiso 1 1 calc GR . . . .
H38B H 0.0455 0.9288 0.3785 0.035 Uiso 1 1 calc GR . . . .
H38C H 0.1828 0.8535 0.3598 0.035 Uiso 1 1 calc GR . . . .
C39 C 0.4559(4) 0.5455(4) 0.2522(3) 0.0203(10) Uani 1 1 d . . . . .
H39 H 0.4715 0.4717 0.2600 0.024 Uiso 1 1 calc R . . . .
C40 C 0.4914(5) 0.5657(4) 0.3319(4) 0.0255(11) Uani 1 1 d . . . . .
H40A H 0.4865 0.6364 0.3234 0.038 Uiso 1 1 calc GR . . . .
H40B H 0.5770 0.5249 0.3377 0.038 Uiso 1 1 calc GR . . . .
H40C H 0.4331 0.5483 0.3845 0.038 Uiso 1 1 calc GR . . . .
C41 C 0.5426(4) 0.5772(4) 0.1666(4) 0.0247(11) Uani 1 1 d . . . . .
H41A H 0.5205 0.5617 0.1178 0.037 Uiso 1 1 calc GR . . . .
H41B H 0.6301 0.5407 0.1706 0.037 Uiso 1 1 calc GR . . . .
H41C H 0.5318 0.6490 0.1575 0.037 Uiso 1 1 calc GR . . . .
C42 C 0.8541(5) 0.1637(5) 0.0662(4) 0.0357(14) Uani 1 1 d . . . . .
H42A H 0.9052 0.1825 0.0102 0.054 Uiso 1 1 calc GR . . . .
H42B H 0.8664 0.0915 0.0781 0.054 Uiso 1 1 calc GR . . . .
H42C H 0.8793 0.1824 0.1120 0.054 Uiso 1 1 calc GR . . . .
C43 C 0.6737(6) 0.3612(4) 0.0348(4) 0.0385(15) Uani 1 1 d . . . . .
H43A H 0.7129 0.3798 0.0732 0.058 Uiso 1 1 calc GR . . . .
H43B H 0.5845 0.3981 0.0414 0.058 Uiso 1 1 calc GR . . . .
H43C H 0.7145 0.3775 -0.0255 0.058 Uiso 1 1 calc GR . . . .
C44 C 0.6568(5) 0.1915(4) -0.0263(3) 0.0269(11) Uani 1 1 d . . . . .
H44A H 0.7143 0.2084 -0.0796 0.040 Uiso 1 1 calc GR . . . .
H44B H 0.5702 0.2271 -0.0337 0.040 Uiso 1 1 calc GR . . . .
H44C H 0.6677 0.1195 -0.0137 0.040 Uiso 1 1 calc GR . . . .
O1 O 0.6065(3) 0.2010(2) 0.1504(2) 0.0181(7) Uani 1 1 d . . . . .
P1 P 0.33045(11) 0.42238(9) 0.17926(8) 0.0180(2) Uani 1 1 d . . . . .
P2 P 0.69039(11) 0.22803(9) 0.06306(8) 0.0173(2) Uani 1 1 d . . . . .
U1 U 0.41836(2) 0.20549(2) 0.25865(2) 0.01212(5) Uani 1 1 d . . . . .
H1 H 0.256(5) 0.428(4) 0.131(4) 0.034(16) Uiso 1 1 d . . . . .

loop_
_atom_site_aniso_label
_atom_site_aniso_U_11
_atom_site_aniso_U_22
_atom_site_aniso_U_33
_atom_site_aniso_U_23
_atom_site_aniso_U_13
_atom_site_aniso_U_12
C1 0.015(2) 0.022(2) 0.010(2) -0.0025(18) -0.0069(17) -0.0027(19)
C2 0.017(2) 0.012(2) 0.014(2) -0.0014(18) -0.0037(18) -0.0040(18)
C3 0.019(2) 0.016(2) 0.014(2) 0.0005(18) -0.0019(18) -0.0052(19)
C4 0.021(2) 0.012(2) 0.016(2) 0.0049(18) -0.0051(18) -0.0066(18)
C5 0.021(2) 0.014(2) 0.010(2) 0.0033(17) -0.0066(18) -0.0030(18)
C6 0.010(2) 0.025(2) 0.020(3) -0.005(2) -0.0033(18) -0.0040(19)
C7 0.019(2) 0.025(3) 0.034(3) -0.002(2) -0.006(2) -0.003(2)
C8 0.020(2) 0.029(3) 0.026(3) -0.009(2) -0.002(2) -0.007(2)
C9 0.024(3) 0.052(4) 0.024(3) -0.009(3) -0.009(2) -0.013(3)
C10 0.016(2) 0.030(3) 0.015(2) -0.007(2) 0.0026(18) -0.006(2)
C11 0.025(3) 0.023(3) 0.030(3) -0.005(2) 0.000(2) -0.004(2)
C12 0.020(2) 0.036(3) 0.022(3) -0.004(2) 0.002(2) -0.007(2)
C13 0.019(2) 0.040(3) 0.022(3) -0.011(2) -0.003(2) -0.002(2)
C14 0.016(2) 0.020(2) 0.013(2) -0.0046(19) 0.0002(18) -0.0084(19)
C15 0.018(2) 0.012(2) 0.009(2) -0.0024(17) -0.0038(17) -0.0053(18)
C16 0.017(2) 0.013(2) 0.018(2) -0.0022(18) -0.0057(18) -0.0064(18)
C17 0.017(2) 0.022(2) 0.013(2) 0.0015(19) -0.0028(18) -0.0107(19)
C18 0.016(2) 0.016(2) 0.017(2) -0.0040(19) -0.0029(18) -0.0061(18)
C19 0.015(2) 0.020(2) 0.012(2) 0.0000(18) -0.0064(17) -0.0064(18)
C20 0.018(2) 0.021(2) 0.016(2) -0.0022(19) -0.0050(19) -0.0046(19)
C21 0.018(2) 0.022(2) 0.016(2) -0.0031(19) -0.0061(18) -0.0051(19)
C22 0.020(2) 0.026(2) 0.014(2) 0.001(2) -0.0024(18) -0.009(2)
C23 0.022(2) 0.020(2) 0.020(3) -0.003(2) -0.0060(19) -0.009(2)
C24 0.023(2) 0.016(2) 0.027(3) -0.003(2) -0.010(2) -0.005(2)
C25 0.030(3) 0.017(2) 0.026(3) -0.001(2) -0.011(2) -0.004(2)
C26 0.017(2) 0.022(3) 0.037(3) -0.004(2) -0.007(2) -0.004(2)
C27 0.016(2) 0.016(2) 0.009(2) 0.0010(17) -0.0027(17) -0.0040(18)
C28 0.014(2) 0.015(2) 0.015(2) 0.0003(18) -0.0050(17) -0.0019(18)
C29 0.013(2) 0.018(2) 0.016(2) -0.0008(18) -0.0036(18) -0.0029(18)
C30 0.018(2) 0.013(2) 0.010(2) -0.0002(17) 0.0012(17) -0.0035(18)
C31 0.017(2) 0.015(2) 0.013(2) 0.0027(18) -0.0031(18) -0.0071(18)
C32 0.015(2) 0.021(2) 0.010(2) 0.0004(18) 0.0012(17) -0.0063(19)
C33 0.016(2) 0.020(2) 0.019(2) -0.0044(19) -0.0071(18) -0.0023(19)
C34 0.029(3) 0.024(3) 0.032(3) -0.004(2) -0.018(2) -0.005(2)
C35 0.025(3) 0.035(3) 0.047(4) -0.013(3) -0.004(3) -0.015(2)
C36 0.015(2) 0.017(2) 0.019(3) -0.0020(19) -0.0014(18) -0.0039(18)
C37 0.032(3) 0.015(2) 0.023(3) -0.001(2) -0.001(2) -0.003(2)
C38 0.027(3) 0.021(2) 0.022(3) -0.008(2) -0.005(2) -0.003(2)
C39 0.017(2) 0.020(2) 0.024(3) 0.000(2) -0.0077(19) -0.0047(19)
C40 0.022(2) 0.024(3) 0.030(3) 0.001(2) -0.012(2) -0.005(2)
C41 0.017(2) 0.023(3) 0.033(3) -0.007(2) 0.000(2) -0.006(2)
C42 0.014(2) 0.065(4) 0.028(3) -0.007(3) -0.005(2) -0.011(3)
C43 0.052(4) 0.033(3) 0.026(3) -0.001(3) 0.011(3) -0.023(3)
C44 0.019(2) 0.043(3) 0.018(3) -0.009(2) 0.001(2) -0.010(2)
O1 0.0137(15) 0.0181(16) 0.0195(18) 0.0019(13) -0.0016(13) -0.0057(13)
P1 0.0185(6) 0.0147(5) 0.0198(6) -0.0032(5) -0.0047(5) -0.0026(5)
P2 0.0137(5) 0.0224(6) 0.0151(6) -0.0035(5) 0.0000(4) -0.0062(5)
U1 0.01171(8) 0.01305(8) 0.01080(8) 0.00019(6) -0.00274(5) -0.00366(6)

loop_
_atom_type_symbol
_atom_type_description
_atom_type_scat_dispersion_real
_atom_type_scat_dispersion_imag
_atom_type_scat_source
C C 0.0181 0.0091 'International Tables Vol C Tables 4.2.6.8 and 6.1.1.4'
H H 0.0000 0.0000 'International Tables Vol C Tables 4.2.6.8 and 6.1.1.4'
O O 0.0492 0.0322 'International Tables Vol C Tables 4.2.6.8 and 6.1.1.4'
P P 0.2955 0.4335 'International Tables Vol C Tables 4.2.6.8 and 6.1.1.4'
U U -4.3638 13.4090 'International Tables Vol C Tables 4.2.6.8 and 6.1.1.4'

loop_
_geom_angle_atom_site_label_1
_geom_angle_atom_site_label_2
_geom_angle_atom_site_label_3
_geom_angle
_geom_angle_site_symmetry_1
_geom_angle_site_symmetry_3
_geom_angle_publ_flag
C2 C1 C6 125.3(4) . . ?
C2 C1 U1 75.7(2) . . ?
C5 C1 C2 106.9(4) . . ?
C5 C1 C6 127.1(4) . . ?
C5 C1 U1 71.4(2) . . ?
C6 C1 U1 125.7(3) . . ?
C1 C2 H2 125.3 . . ?
C1 C2 C3 109.5(4) . . ?
C1 C2 U1 75.3(2) . . ?
C3 C2 H2 125.3 . . ?
C3 C2 U1 74.8(3) . . ?
U1 C2 H2 116.5 . . ?
C2 C3 C10 128.3(4) . . ?
C2 C3 U1 76.0(3) . . ?
C4 C3 C2 106.1(4) . . ?
C4 C3 C10 125.5(4) . . ?
C4 C3 U1 71.8(3) . . ?
C10 C3 U1 120.5(3) . . ?
C3 C4 H4 125.6 . . ?
C3 C4 U1 78.6(3) . . ?
C5 C4 C3 108.9(4) . . ?
C5 C4 H4 125.6 . . ?
C5 C4 U1 75.0(3) . . ?
U1 C4 H4 113.1 . . ?
C1 C5 C4 108.6(4) . . ?
C1 C5 H5 125.7 . . ?
C1 C5 U1 79.3(2) . . ?
C4 C5 H5 125.7 . . ?
C4 C5 U1 75.1(3) . . ?
U1 C5 H5 112.3 . . ?
C1 C6 C7 111.3(4) . . ?
C1 C6 C8 111.6(4) . . ?
C1 C6 C9 108.1(4) . . ?
C7 C6 C9 107.8(4) . . ?
C8 C6 C7 109.1(4) . . ?
C8 C6 C9 108.8(4) . . ?
C6 C7 H7A 109.5 . . ?
C6 C7 H7B 109.5 . . ?
C6 C7 H7C 109.5 . . ?
H7A C7 H7B 109.5 . . ?
H7A C7 H7C 109.5 . . ?
H7B C7 H7C 109.5 . . ?
C6 C8 H8A 109.5 . . ?
C6 C8 H8B 109.5 . . ?
C6 C8 H8C 109.5 . . ?
H8A C8 H8B 109.5 . . ?
H8A C8 H8C 109.5 . . ?
H8B C8 H8C 109.5 . . ?
C6 C9 H9A 109.5 . . ?
C6 C9 H9B 109.5 . . ?
C6 C9 H9C 109.5 . . ?
H9A C9 H9B 109.5 . . ?
H9A C9 H9C 109.5 . . ?
H9B C9 H9C 109.5 . . ?
C3 C10 C11 110.6(4) . . ?
C3 C10 C12 108.8(4) . . ?
C3 C10 C13 110.9(4) . . ?
C12 C10 C11 109.0(4) . . ?
C12 C10 C13 109.0(4) . . ?
C13 C10 C11 108.5(4) . . ?
C10 C11 H11A 109.5 . . ?
C10 C11 H11B 109.5 . . ?
C10 C11 H11C 109.5 . . ?
H11A C11 H11B 109.5 . . ?
H11A C11 H11C 109.5 . . ?
H11B C11 H11C 109.5 . . ?
C10 C12 H12A 109.5 . . ?
C10 C12 H12B 109.5 . . ?
C10 C12 H12C 109.5 . . ?
H12A C12 H12B 109.5 . . ?
H12A C12 H12C 109.5 . . ?
H12B C12 H12C 109.5 . . ?
C10 C13 H13A 109.5 . . ?
C10 C13 H13B 109.5 . . ?
C10 C13 H13C 109.5 . . ?
H13A C13 H13B 109.5 . . ?
H13A C13 H13C 109.5 . . ?
H13B C13 H13C 109.5 . . ?
C15 C14 C18 106.7(4) . . ?
C15 C14 C19 125.1(4) . . ?
C15 C14 U1 74.9(2) . . ?
C18 C14 C19 126.9(4) . . ?
C18 C14 U1 72.1(3) . . ?
C19 C14 U1 128.4(3) . . ?
C14 C15 H15 125.5 . . ?
C14 C15 C16 109.0(4) . . ?
C14 C15 U1 76.6(2) . . ?
C16 C15 H15 125.5 . . ?
C16 C15 U1 73.7(2) . . ?
U1 C15 H15 116.2 . . ?
C15 C16 C23 124.8(4) . . ?
C15 C16 U1 77.1(2) . . ?
C17 C16 C15 107.3(4) . . ?
C17 C16 C23 126.8(4) . . ?
C17 C16 U1 74.4(2) . . ?
C23 C16 U1 123.9(3) . . ?
C16 C17 H17 126.3 . . ?
C16 C17 U1 76.2(2) . . ?
C18 C17 C16 107.3(4) . . ?
C18 C17 H17 126.3 . . ?
C18 C17 U1 75.3(3) . . ?
U1 C17 H17 114.6 . . ?
C14 C18 C17 109.5(4) . . ?
C14 C18 H18 125.2 . . ?
C14 C18 U1 79.0(3) . . ?
C17 C18 H18 125.2 . . ?
C17 C18 U1 75.3(3) . . ?
U1 C18 H18 112.6 . . ?
C14 C19 C20 111.1(4) . . ?
C14 C19 C21 107.7(4) . . ?
C14 C19 C22 112.3(4) . . ?
C20 C19 C21 108.4(4) . . ?
C20 C19 C22 110.3(4) . . ?
C22 C19 C21 106.8(4) . . ?
C19 C20 H20A 109.5 . . ?
C19 C20 H20B 109.5 . . ?
C19 C20 H20C 109.5 . . ?
H20A C20 H20B 109.5 . . ?
H20A C20 H20C 109.5 . . ?
H20B C20 H20C 109.5 . . ?
C19 C21 H21A 109.5 . . ?
C19 C21 H21B 109.5 . . ?
C19 C21 H21C 109.5 . . ?
H21A C21 H21B 109.5 . . ?
H21A C21 H21C 109.5 . . ?
H21B C21 H21C 109.5 . . ?
C19 C22 H22A 109.5 . . ?
C19 C22 H22B 109.5 . . ?
C19 C22 H22C 109.5 . . ?
H22A C22 H22B 109.5 . . ?
H22A C22 H22C 109.5 . . ?
H22B C22 H22C 109.5 . . ?
C16 C23 C24 108.9(4) . . ?
C16 C23 C25 110.6(4) . . ?
C16 C23 C26 112.0(4) . . ?
C24 C23 C25 107.8(4) . . ?
C24 C23 C26 108.1(4) . . ?
C26 C23 C25 109.4(4) . . ?
C23 C24 H24A 109.5 . . ?
C23 C24 H24B 109.5 . . ?
C23 C24 H24C 109.5 . . ?
H24A C24 H24B 109.5 . . ?
H24A C24 H24C 109.5 . . ?
H24B C24 H24C 109.5 . . ?
C23 C25 H25A 109.5 . . ?
C23 C25 H25B 109.5 . . ?
C23 C25 H25C 109.5 . . ?
H25A C25 H25B 109.5 . . ?
H25A C25 H25C 109.5 . . ?
H25B C25 H25C 109.5 . . ?
C23 C26 H26A 109.5 . . ?
C23 C26 H26B 109.5 . . ?
C23 C26 H26C 109.5 . . ?
H26A C26 H26B 109.5 . . ?
H26A C26 H26C 109.5 . . ?
H26B C26 H26C 109.5 . . ?
C28 C27 C32 118.7(4) . . ?
C28 C27 P1 122.7(3) . . ?
C32 C27 P1 118.5(3) . . ?
C27 C28 C33 123.0(4) . . ?
C29 C28 C27 118.8(4) . . ?
C29 C28 C33 118.1(4) . . ?
C28 C29 H29 118.4 . . ?
C30 C29 C28 123.2(4) . . ?
C30 C29 H29 118.4 . . ?
C29 C30 C36 121.0(4) . . ?
C31 C30 C29 116.6(4) . . ?
C31 C30 C36 122.4(4) . . ?
C30 C31 H31 118.6 . . ?
C30 C31 C32 122.7(4) . . ?
C32 C31 H31 118.6 . . ?
C27 C32 C39 121.6(4) . . ?
C31 C32 C27 119.7(4) . . ?
C31 C32 C39 118.7(4) . . ?
C28 C33 H33 106.9 . . ?
C28 C33 C34 111.6(4) . . ?
C28 C33 C35 113.7(4) . . ?
C34 C33 H33 106.9 . . ?
C35 C33 H33 106.9 . . ?
C35 C33 C34 110.4(4) . . ?
C33 C34 H34A 109.5 . . ?
C33 C34 H34B 109.5 . . ?
C33 C34 H34C 109.5 . . ?
H34A C34 H34B 109.5 . . ?
H34A C34 H34C 109.5 . . ?
H34B C34 H34C 109.5 . . ?
C33 C35 H35A 109.5 . . ?
C33 C35 H35B 109.5 . . ?
C33 C35 H35C 109.5 . . ?
H35A C35 H35B 109.5 . . ?
H35A C35 H35C 109.5 . . ?
H35B C35 H35C 109.5 . . ?
C30 C36 H36 107.3 . . ?
C30 C36 C37 111.5(4) . . ?
C30 C36 C38 113.1(4) . . ?
C37 C36 H36 107.3 . . ?
C38 C36 H36 107.3 . . ?
C38 C36 C37 110.0(4) . . ?
C36 C37 H37A 109.5 . . ?
C36 C37 H37B 109.5 . . ?
C36 C37 H37C 109.5 . . ?
H37A C37 H37B 109.5 . . ?
H37A C37 H37C 109.5 . . ?
H37B C37 H37C 109.5 . . ?
C36 C38 H38A 109.5 . . ?
C36 C38 H38B 109.5 . . ?
C36 C38 H38C 109.5 . . ?
H38A C38 H38B 109.5 . . ?
H38A C38 H38C 109.5 . . ?
H38B C38 H38C 109.5 . . ?
C32 C39 H39 107.0 . . ?
C32 C39 C40 113.5(4) . . ?
C40 C39 H39 107.0 . . ?
C41 C39 C32 111.1(4) . . ?
C41 C39 H39 107.0 . . ?
C41 C39 C40 110.9(4) . . ?
C39 C40 H40A 109.5 . . ?
C39 C40 H40B 109.5 . . ?
C39 C40 H40C 109.5 . . ?
H40A C40 H40B 109.5 . . ?
H40A C40 H40C 109.5 . . ?
H40B C40 H40C 109.5 . . ?
C39 C41 H41A 109.5 . . ?
C39 C41 H41B 109.5 . . ?
C39 C41 H41C 109.5 . . ?
H41A C41 H41B 109.5 . . ?
H41A C41 H41C 109.5 . . ?
H41B C41 H41C 109.5 . . ?
H42A C42 H42B 109.5 . . ?
H42A C42 H42C 109.5 . . ?
H42B C42 H42C 109.5 . . ?
P2 C42 H42A 109.5 . . ?
P2 C42 H42B 109.5 . . ?
P2 C42 H42C 109.5 . . ?
H43A C43 H43B 109.5 . . ?
H43A C43 H43C 109.5 . . ?
H43B C43 H43C 109.5 . . ?
P2 C43 H43A 109.5 . . ?
P2 C43 H43B 109.5 . . ?
P2 C43 H43C 109.5 . . ?
H44A C44 H44B 109.5 . . ?
H44A C44 H44C 109.5 . . ?
H44B C44 H44C 109.5 . . ?
P2 C44 H44A 109.5 . . ?
P2 C44 H44B 109.5 . . ?
P2 C44 H44C 109.5 . . ?
P2 O1 U1 158.65(19) . . ?
C27 P1 U1 136.85(15) . . ?
C27 P1 H1 97(2) . . ?
U1 P1 H1 106(2) . . ?
C42 P2 C43 107.9(3) . . ?
C42 P2 C44 105.3(3) . . ?
C44 P2 C43 107.6(3) . . ?
O1 P2 C42 111.2(2) . . ?
O1 P2 C43 111.7(2) . . ?
O1 P2 C44 112.8(2) . . ?
C1 U1 C2 28.97(12) . . ?
C1 U1 C14 162.58(13) . . ?
C1 U1 C15 139.34(12) . . ?
C1 U1 P1 105.24(10) . . ?
C2 U1 C14 157.27(13) . . ?
C2 U1 C15 165.45(12) . . ?
C2 U1 P1 83.63(9) . . ?
C3 U1 C1 48.48(13) . . ?
C3 U1 C2 29.16(13) . . ?
C3 U1 C14 129.56(13) . . ?
C3 U1 C15 143.81(13) . . ?
C3 U1 P1 92.21(9) . . ?
C4 U1 C1 48.58(13) . . ?
C4 U1 C2 48.13(13) . . ?
C4 U1 C3 29.58(12) . . ?
C4 U1 C14 119.39(13) . . ?
C4 U1 C15 119.41(13) . . ?
C4 U1 C16 91.19(13) . . ?
C4 U1 C17 74.00(14) . . ?
C4 U1 C18 91.39(14) . . ?
C4 U1 P1 121.66(10) . . ?
C5 U1 C1 29.29(13) . . ?
C5 U1 C2 48.12(13) . . ?
C5 U1 C3 49.00(13) . . ?
C5 U1 C4 29.94(13) . . ?
C5 U1 C14 133.60(13) . . ?
C5 U1 C15 117.41(13) . . ?
C5 U1 C16 89.33(13) . . ?
C5 U1 C17 86.04(13) . . ?
C5 U1 C18 111.87(13) . . ?
C5 U1 P1 131.56(10) . . ?
C14 U1 P1 91.94(10) . . ?
C15 U1 C14 28.52(12) . . ?
C15 U1 P1 110.91(9) . . ?
C16 U1 C1 115.37(13) . . ?
C16 U1 C2 136.44(13) . . ?
C16 U1 C3 118.82(13) . . ?
C16 U1 C14 48.01(13) . . ?
C16 U1 C15 29.23(12) . . ?
C16 U1 P1 138.94(10) . . ?
C17 U1 C1 115.29(13) . . ?
C17 U1 C2 121.79(13) . . ?
C17 U1 C3 95.83(13) . . ?
C17 U1 C14 48.17(13) . . ?
C17 U1 C15 48.00(13) . . ?
C17 U1 C16 29.38(13) . . ?
C17 U1 C18 29.46(12) . . ?
C17 U1 P1 132.00(10) . . ?
C18 U1 C1 139.29(14) . . ?
C18 U1 C2 130.91(13) . . ?
C18 U1 C3 101.83(13) . . ?
C18 U1 C14 28.87(13) . . ?
C18 U1 C15 47.39(13) . . ?
C18 U1 C16 48.20(13) . . ?
C18 U1 P1 102.64(10) . . ?
O1 U1 C1 86.83(12) . . ?
O1 U1 C2 104.44(12) . . ?
O1 U1 C3 133.00(12) . . ?
O1 U1 C4 130.40(12) . . ?
O1 U1 C5 100.55(12) . . ?
O1 U1 C14 97.44(12) . . ?
O1 U1 C15 78.00(12) . . ?
O1 U1 C16 90.42(12) . . ?
O1 U1 C17 119.74(12) . . ?
O1 U1 C18 124.44(13) . . ?
O1 U1 P1 85.87(8) . . ?

loop_
_geom_bond_atom_site_label_1
_geom_bond_atom_site_label_2
_geom_bond_distance
_geom_bond_site_symmetry_2
_geom_bond_publ_flag
C1 C2 1.417(6) . ?
C1 C5 1.409(6) . ?
C1 C6 1.524(6) . ?
C1 U1 2.830(4) . ?
C2 H2 0.9300 . ?
C2 C3 1.424(6) . ?
C2 U1 2.835(4) . ?
C3 C4 1.420(6) . ?
C3 C10 1.516(6) . ?
C3 U1 2.820(5) . ?
C4 H4 0.9300 . ?
C4 C5 1.411(6) . ?
C4 U1 2.732(5) . ?
C5 H5 0.9300 . ?
C5 U1 2.730(4) . ?
C6 C7 1.539(7) . ?
C6 C8 1.535(7) . ?
C6 C9 1.540(7) . ?
C7 H7A 0.9600 . ?
C7 H7B 0.9600 . ?
C7 H7C 0.9600 . ?
C8 H8A 0.9600 . ?
C8 H8B 0.9600 . ?
C8 H8C 0.9600 . ?
C9 H9A 0.9600 . ?
C9 H9B 0.9600 . ?
C9 H9C 0.9600 . ?
C10 C11 1.549(7) . ?
C10 C12 1.525(7) . ?
C10 C13 1.542(7) . ?
C11 H11A 0.9600 . ?
C11 H11B 0.9600 . ?
C11 H11C 0.9600 . ?
C12 H12A 0.9600 . ?
C12 H12B 0.9600 . ?
C12 H12C 0.9600 . ?
C13 H13A 0.9600 . ?
C13 H13B 0.9600 . ?
C13 H13C 0.9600 . ?
C14 C15 1.409(6) . ?
C14 C18 1.412(6) . ?
C14 C19 1.520(6) . ?
C14 U1 2.871(4) . ?
C15 H15 0.9300 . ?
C15 C16 1.427(6) . ?
C15 U1 2.849(4) . ?
C16 C17 1.417(6) . ?
C16 C23 1.523(6) . ?
C16 U1 2.805(4) . ?
C17 H17 0.9300 . ?
C17 C18 1.415(6) . ?
C17 U1 2.782(4) . ?
C18 H18 0.9300 . ?
C18 U1 2.782(4) . ?
C19 C20 1.527(6) . ?
C19 C21 1.548(6) . ?
C19 C22 1.541(6) . ?
C20 H20A 0.9600 . ?
C20 H20B 0.9600 . ?
C20 H20C 0.9600 . ?
C21 H21A 0.9600 . ?
C21 H21B 0.9600 . ?
C21 H21C 0.9600 . ?
C22 H22A 0.9600 . ?
C22 H22B 0.9600 . ?
C22 H22C 0.9600 . ?
C23 C24 1.535(6) . ?
C23 C25 1.547(7) . ?
C23 C26 1.537(6) . ?
C24 H24A 0.9600 . ?
C24 H24B 0.9600 . ?
C24 H24C 0.9600 . ?
C25 H25A 0.9600 . ?
C25 H25B 0.9600 . ?
C25 H25C 0.9600 . ?
C26 H26A 0.9600 . ?
C26 H26B 0.9600 . ?
C26 H26C 0.9600 . ?
C27 C28 1.408(6) . ?
C27 C32 1.417(6) . ?
C27 P1 1.849(5) . ?
C28 C29 1.407(6) . ?
C28 C33 1.514(6) . ?
C29 H29 0.9300 . ?
C29 C30 1.393(6) . ?
C30 C31 1.390(6) . ?
C30 C36 1.514(6) . ?
C31 H31 0.9300 . ?
C31 C32 1.396(6) . ?
C32 C39 1.527(6) . ?
C33 H33 0.9800 . ?
C33 C34 1.534(7) . ?
C33 C35 1.530(7) . ?
C34 H34A 0.9600 . ?
C34 H34B 0.9600 . ?
C34 H34C 0.9600 . ?
C35 H35A 0.9600 . ?
C35 H35B 0.9600 . ?
C35 H35C 0.9600 . ?
C36 H36 0.9800 . ?
C36 C37 1.534(6) . ?
C36 C38 1.527(6) . ?
C37 H37A 0.9600 . ?
C37 H37B 0.9600 . ?
C37 H37C 0.9600 . ?
C38 H38A 0.9600 . ?
C38 H38B 0.9600 . ?
C38 H38C 0.9600 . ?
C39 H39 0.9800 . ?
C39 C40 1.529(7) . ?
C39 C41 1.526(7) . ?
C40 H40A 0.9600 . ?
C40 H40B 0.9600 . ?
C40 H40C 0.9600 . ?
C41 H41A 0.9600 . ?
C41 H41B 0.9600 . ?
C41 H41C 0.9600 . ?
C42 H42A 0.9600 . ?
C42 H42B 0.9600 . ?
C42 H42C 0.9600 . ?
C42 P2 1.774(5) . ?
C43 H43A 0.9600 . ?
C43 H43B 0.9600 . ?
C43 H43C 0.9600 . ?
C43 P2 1.781(5) . ?
C44 H44A 0.9600 . ?
C44 H44B 0.9600 . ?
C44 H44C 0.9600 . ?
C44 P2 1.780(5) . ?
O1 P2 1.512(3) . ?
O1 U1 2.367(3) . ?
P1 U1 2.9468(12) . ?
P1 H1 1.25(6) . ?

loop_
_geom_torsion_atom_site_label_1
_geom_torsion_atom_site_label_2
_geom_torsion_atom_site_label_3
_geom_torsion_atom_site_label_4
_geom_torsion
_geom_torsion_site_symmetry_1
_geom_torsion_site_symmetry_2
_geom_torsion_site_symmetry_3
_geom_torsion_site_symmetry_4
_geom_torsion_publ_flag
C1 C2 C3 C4 -2.0(5) . . . . ?
C1 C2 C3 C10 174.0(4) . . . . ?
C1 C2 C3 U1 -68.0(3) . . . . ?
C2 C1 C5 C4 -2.2(5) . . . . ?
C2 C1 C5 U1 68.0(3) . . . . ?
C2 C1 C6 C7 -162.8(4) . . . . ?
C2 C1 C6 C8 -40.6(6) . . . . ?
C2 C1 C6 C9 79.0(6) . . . . ?
C2 C3 C4 C5 0.7(5) . . . . ?
C2 C3 C4 U1 -68.9(3) . . . . ?
C2 C3 C10 C11 -0.6(7) . . . . ?
C2 C3 C10 C12 -120.2(5) . . . . ?
C2 C3 C10 C13 119.9(5) . . . . ?
C3 C4 C5 C1 0.9(5) . . . . ?
C3 C4 C5 U1 -72.1(3) . . . . ?
C4 C3 C10 C11 174.7(5) . . . . ?
C4 C3 C10 C12 55.1(6) . . . . ?
C4 C3 C10 C13 -64.8(6) . . . . ?
C5 C1 C2 C3 2.6(5) . . . . ?
C5 C1 C2 U1 -65.1(3) . . . . ?
C5 C1 C6 C7 28.0(7) . . . . ?
C5 C1 C6 C8 150.1(5) . . . . ?
C5 C1 C6 C9 -90.3(6) . . . . ?
C6 C1 C2 C3 -168.5(4) . . . . ?
C6 C1 C2 U1 123.8(4) . . . . ?
C6 C1 C5 C4 168.7(4) . . . . ?
C6 C1 C5 U1 -121.1(4) . . . . ?
C10 C3 C4 C5 -175.5(4) . . . . ?
C10 C3 C4 U1 114.9(4) . . . . ?
C14 C15 C16 C17 -0.3(5) . . . . ?
C14 C15 C16 C23 168.4(4) . . . . ?
C14 C15 C16 U1 -69.1(3) . . . . ?
C15 C14 C18 C17 -2.5(5) . . . . ?
C15 C14 C18 U1 67.4(3) . . . . ?
C15 C14 C19 C20 -176.9(4) . . . . ?
C15 C14 C19 C21 64.5(5) . . . . ?
C15 C14 C19 C22 -52.8(6) . . . . ?
C15 C16 C17 C18 -1.3(5) . . . . ?
C15 C16 C17 U1 -70.7(3) . . . . ?
C15 C16 C23 C24 -53.5(6) . . . . ?
C15 C16 C23 C25 -171.7(4) . . . . ?
C15 C16 C23 C26 65.9(6) . . . . ?
C16 C17 C18 C14 2.3(5) . . . . ?
C16 C17 C18 U1 -70.1(3) . . . . ?
C17 C16 C23 C24 112.9(5) . . . . ?
C17 C16 C23 C25 -5.3(6) . . . . ?
C17 C16 C23 C26 -127.7(5) . . . . ?
C18 C14 C15 C16 1.7(5) . . . . ?
C18 C14 C15 U1 -65.5(3) . . . . ?
C18 C14 C19 C20 17.8(6) . . . . ?
C18 C14 C19 C21 -100.8(5) . . . . ?
C18 C14 C19 C22 141.9(5) . . . . ?
C19 C14 C15 C16 -166.2(4) . . . . ?
C19 C14 C15 U1 126.6(4) . . . . ?
C19 C14 C18 C17 165.1(4) . . . . ?
C19 C14 C18 U1 -125.0(4) . . . . ?
C23 C16 C17 C18 -169.6(4) . . . . ?
C23 C16 C17 U1 120.9(4) . . . . ?
C27 C28 C29 C30 -3.9(7) . . . . ?
C27 C28 C33 C34 -97.0(5) . . . . ?
C27 C28 C33 C35 137.2(5) . . . . ?
C27 C32 C39 C40 -140.3(4) . . . . ?
C27 C32 C39 C41 93.9(5) . . . . ?
C28 C27 C32 C31 -4.2(7) . . . . ?
C28 C27 C32 C39 175.6(4) . . . . ?
C28 C27 P1 U1 -99.3(4) . . . . ?
C28 C29 C30 C31 -0.5(7) . . . . ?
C28 C29 C30 C36 -179.0(4) . . . . ?
C29 C28 C33 C34 83.9(5) . . . . ?
C29 C28 C33 C35 -41.9(6) . . . . ?
C29 C30 C31 C32 2.6(7) . . . . ?
C29 C30 C36 C37 -103.7(5) . . . . ?
C29 C30 C36 C38 131.7(5) . . . . ?
C30 C31 C32 C27 -0.3(7) . . . . ?
C30 C31 C32 C39 179.9(4) . . . . ?
C31 C30 C36 C37 77.9(6) . . . . ?
C31 C30 C36 C38 -46.8(6) . . . . ?
C31 C32 C39 C40 39.4(6) . . . . ?
C31 C32 C39 C41 -86.4(5) . . . . ?
C32 C27 C28 C29 6.2(7) . . . . ?
C32 C27 C28 C33 -172.9(4) . . . . ?
C32 C27 P1 U1 84.3(4) . . . . ?
C33 C28 C29 C30 175.1(4) . . . . ?
C36 C30 C31 C32 -178.8(4) . . . . ?
P1 C27 C28 C29 -170.2(3) . . . . ?
P1 C27 C28 C33 10.8(6) . . . . ?
P1 C27 C32 C31 172.3(3) . . . . ?
P1 C27 C32 C39 -8.0(6) . . . . ?
U1 C1 C2 C3 67.7(3) . . . . ?
U1 C1 C5 C4 -70.2(3) . . . . ?
U1 C1 C6 C7 -65.0(5) . . . . ?
U1 C1 C6 C8 57.2(5) . . . . ?
U1 C1 C6 C9 176.8(3) . . . . ?
U1 C2 C3 C4 66.0(3) . . . . ?
U1 C2 C3 C10 -118.0(5) . . . . ?
U1 C3 C4 C5 69.6(3) . . . . ?
U1 C3 C10 C11 -96.7(4) . . . . ?
U1 C3 C10 C12 143.6(3) . . . . ?
U1 C3 C10 C13 23.7(5) . . . . ?
U1 C4 C5 C1 73.0(3) . . . . ?
U1 C14 C15 C16 67.2(3) . . . . ?
U1 C14 C18 C17 -69.9(3) . . . . ?
U1 C14 C19 C20 -78.3(4) . . . . ?
U1 C14 C19 C21 163.2(3) . . . . ?
U1 C14 C19 C22 45.8(5) . . . . ?
U1 C15 C16 C17 68.9(3) . . . . ?
U1 C15 C16 C23 -122.5(4) . . . . ?
U1 C16 C17 C18 69.5(3) . . . . ?
U1 C16 C23 C24 -151.5(3) . . . . ?
U1 C16 C23 C25 90.3(4) . . . . ?
U1 C16 C23 C26 -32.1(5) . . . . ?
U1 C17 C18 C14 72.4(3) . . . . ?
U1 O1 P2 C42 174.8(5) . . . . ?
U1 O1 P2 C43 54.2(6) . . . . ?
U1 O1 P2 C44 -67.1(6) . . . . ?
